data_7040974
loop_
_publ_author_name
'Dennington, Adam J.'
'Weller, Mark T.'

_publ_section_title
;
 Synthesis and structure of pseudo-three dimensional hybrid iodobismuthate
 semiconductors.
;
_journal_issue 44
_journal_name_full 'Dalton transactions (Cambridge, England : 2003)'
_journal_page_first 17974
_journal_page_last 17979
_journal_paper_doi 10.1039/c6dt03602c
_journal_volume 45
_journal_year 2016
_chemical_formula_iupac '[CH3NH(CH2)4NH2][BiI4]2.3H2O'
_chemical_formula_moiety 'Bi2 I8, (C5 N2 H14), 3(H2O)'
_chemical_formula_sum 'C5 H20 Bi2 I8 N2 O3'
_chemical_formula_weight 1589.2696
_chemical_name_systematic '1-Methyl-1,4-Dipiperazinium iodobismuthate trihydrate'
_space_group_crystal_system monoclinic
_space_group_IT_number 14
_space_group_name_Hall '-P 2ybc'
_space_group_name_H-M_alt 'P 1 21/c 1'
_audit_creation_date 2016-09-12
_audit_creation_method 'CrysAlisPro 1.171.38.43 (Rigaku OD, 2015)'
_audit_update_record
;
2016-10-14 deposited with the CCDC.
2016-10-18 downloaded from the CCDC.
;
_cell_angle_alpha 90
_cell_angle_beta 96.481(5)
_cell_angle_gamma 90
_cell_formula_units_Z 4
_cell_length_a 7.6488(4)
_cell_length_b 13.1532(8)
_cell_length_c 13.7033(7)
_cell_measurement_reflns_used 3426
_cell_measurement_temperature 292.23(10)
_cell_measurement_theta_max 31.0430
_cell_measurement_theta_min 4.0740
_cell_volume 1369.83(13)
_computing_cell_refinement 'CrysAlisPro 1.171.38.43 (Rigaku OD, 2015)'
_computing_data_collection 'CrysAlisPro 1.171.38.43 (Rigaku OD, 2015)'
_computing_data_reduction 'CrysAlisPro 1.171.38.43 (Rigaku OD, 2015)'
_computing_molecular_graphics
'Palmer, D. C. (2014). CrystalMaker. CrystalMaker Software Ltd, Begbroke, Oxfordshire, England.'
_computing_structure_refinement 'SHELXL-2014/7 (Sheldrick, 2014)'
_computing_structure_solution 'SHELXL-2014/7 (Sheldrick, 2014)'
_diffrn_ambient_environment air
_diffrn_ambient_temperature 292.23(10)
_diffrn_detector 'CCD plate'
_diffrn_detector_area_resol_mean 8.0734
_diffrn_detector_type EosS2
_diffrn_measured_fraction_theta_full 0.9975
_diffrn_measured_fraction_theta_max 0.8819
_diffrn_measurement_details
;
List of Runs (angles in degrees, time in seconds):

  1  \w    -51.00 -10.00   1.00   15.00    --  -22.90 -38.00 150.00   41
  2  \w    -80.00  -1.00   1.00   15.00    --  -22.90 -77.00 120.00   79
  3  \w      8.00  93.00   1.00   15.00    --   23.69  38.00  30.00   85
  4  \w     25.00  63.00   1.00   15.00    --   23.69 -99.00 -90.00   38
;
_diffrn_measurement_device 'four-circle diffractometer'
_diffrn_measurement_device_type 'New Xcalibur, EosS2'
_diffrn_measurement_method '\w scans'
_diffrn_orient_matrix_type 'CrysAlisPro convention (1999,Acta A55,543-557)'
_diffrn_orient_matrix_UB_11 0.0033010000
_diffrn_orient_matrix_UB_12 -0.0397127000
_diffrn_orient_matrix_UB_13 -0.0347416000
_diffrn_orient_matrix_UB_21 0.0034315000
_diffrn_orient_matrix_UB_22 -0.0364058000
_diffrn_orient_matrix_UB_23 0.0383656000
_diffrn_orient_matrix_UB_31 -0.0932134000
_diffrn_orient_matrix_UB_32 -0.0027985000
_diffrn_orient_matrix_UB_33 -0.0057488000
_diffrn_radiation_monochromator graphite
_diffrn_radiation_probe x-ray
_diffrn_radiation_type 'Mo K\a'
_diffrn_radiation_wavelength 0.71073
_diffrn_reflns_av_R_equivalents 0.0378
_diffrn_reflns_av_sigmaI/netI 0.0535
_diffrn_reflns_Laue_measured_fraction_full 0.998
_diffrn_reflns_Laue_measured_fraction_max 0.882
_diffrn_reflns_limit_h_max 11
_diffrn_reflns_limit_h_min -10
_diffrn_reflns_limit_k_max 19
_diffrn_reflns_limit_k_min -18
_diffrn_reflns_limit_l_max 20
_diffrn_reflns_limit_l_min -20
_diffrn_reflns_number 8333
_diffrn_reflns_point_group_measured_fraction_full 0.998
_diffrn_reflns_point_group_measured_fraction_max 0.882
_diffrn_reflns_theta_full 29.5096
_diffrn_reflns_theta_max 32.0057
_diffrn_reflns_theta_min 3.3042
_diffrn_source 'fine-focus sealed X-ray tube'
_diffrn_source_type 'Enhance (Mo) X-ray Source'
_exptl_absorpt_coefficient_mu 43.639
_exptl_absorpt_correction_T_max 0.040
_exptl_absorpt_correction_T_min 0.006
_exptl_absorpt_correction_type analytical
_exptl_absorpt_process_details
;
CrysAlisPro 1.171.38.43 (Rigaku Oxford Diffraction, 2015)
Analytical numeric absorption correction using a multifaceted crystal
            model based on expressions derived by R.C. Clark & J.S. Reid.
(Clark, R. C. & Reid, J. S. (1995). Acta Cryst. A51, 887-897)
Empirical absorption correction using spherical harmonics,
 implemented in SCALE3 ABSPACK scaling algorithm.
;
_exptl_crystal_colour Red
_exptl_crystal_density_diffrn 3.804
_exptl_crystal_description Prism
_exptl_crystal_F_000 1316
_exptl_crystal_size_max 0.413
_exptl_crystal_size_mid 0.176
_exptl_crystal_size_min 0.176
_refine_diff_density_max 1.431
_refine_diff_density_min -2.822
_refine_diff_density_rms 0.416
_refine_ls_extinction_method none
_refine_ls_goodness_of_fit_ref 1.075
_refine_ls_hydrogen_treatment undef
_refine_ls_matrix_type full
_refine_ls_number_parameters 109
_refine_ls_number_reflns 4206
_refine_ls_number_restraints 0
_refine_ls_restrained_S_all 1.075
_refine_ls_R_factor_all 0.0590
_refine_ls_R_factor_gt 0.0428
_refine_ls_shift/su_max 0.001
_refine_ls_shift/su_mean 0.000
_refine_ls_structure_factor_coef Fsqd
_refine_ls_weighting_details 'w=1/[\s^2^(Fo^2^)+(0.0405P)^2^] where P=(Fo^2^+2Fc^2^)/3'
_refine_ls_weighting_scheme calc
_refine_ls_wR_factor_gt 0.0894
_refine_ls_wR_factor_ref 0.0970
_reflns_Friedel_coverage 0.000
_reflns_number_gt 3350
_reflns_number_total 4206
_reflns_threshold_expression 'I > 2\s(I)'
_cod_data_source_file c6dt03602c2.cif
_cod_data_source_block Compound2_RT
_cod_depositor_comments 'Adding full bibliography for 7040972--7040977.cif.'
_cod_database_code 7040974
_shelx_space_group_comment
;
The symmetry employed for this shelxl refinement is uniquely defined
by the following loop, which should always be used as a source of
symmetry information in preference to the above space-group names.
They are only intended as comments.
;
_cell_oxdiff_length_a 7.6492(3)
_cell_oxdiff_length_b 13.1480(9)
_cell_oxdiff_length_c 13.7094(7)
_cell_oxdiff_angle_alpha 89.974(5)
_cell_oxdiff_angle_beta 96.531(4)
_cell_oxdiff_angle_gamma 90.058(4)
_cell_oxdiff_volume 1369.82(13)
_cell_oxdiff_measurement_reflns_used 3426
_oxdiff_exptl_absorpt_empirical_full_min 0.636
_oxdiff_exptl_absorpt_empirical_full_max 1.554
_oxdiff_exptl_absorpt_empirical_details
;
Empirical correction (ABSPACK) includes:
- Absorption correction using spherical harmonics
- Frame scaling
;
_reflns_odcompleteness_completeness 99.75
_reflns_odcompleteness_theta 29.51
_reflns_odcompleteness_iscentric 1

loop_
_space_group_symop_id
_space_group_symop_operation_xyz
1 'x, y, z'
2 '-x, y+1/2, -z+1/2'
3 '-x, -y, -z'
4 'x, -y-1/2, z-1/2'

loop_
_atom_site_label
_atom_site_type_symbol
_atom_site_fract_x
_atom_site_fract_y
_atom_site_fract_z
_atom_site_U_iso_or_equiv
_atom_site_adp_type
_atom_site_occupancy
_atom_site_site_symmetry_order
_atom_site_calc_flag
_atom_site_refinement_flags_occupancy
Bi1 Bi 0.26676(3) 0.98155(2) 0.09163(2) 0.02678(9) Uani 1 1 d .
I1 I 0.43980(9) 1.08906(6) 0.26417(5) 0.0547(2) Uani 1 1 d .
I2 I -0.05799(7) 1.11444(5) 0.10565(4) 0.03796(15) Uani 1 1 d .
I3 I 0.59305(7) 0.85038(4) 0.05931(4) 0.03815(15) Uani 1 1 d .
I4 I 0.14126(9) 0.81513(5) 0.20438(5) 0.04700(17) Uani 1 1 d .
C1 C 0.9186(16) 0.5909(10) 0.0351(8) 0.065(3) Uani 1 1 d .
C2 C 0.766(4) 0.624(3) -0.131(3) 0.107(12) Uani 0.5 1 d P
C3 C 1.0413(17) 0.5243(9) 0.1032(8) 0.062(3) Uani 1 1 d .
N1 N 0.943(3) 0.5815(17) -0.0661(14) 0.078(7) Uani 0.5 1 d P
N2 N 0.829(2) 0.5336(13) -0.0455(15) 0.052(5) Uani 0.5 1 d P
O1 O 0.3432(13) 0.6280(9) 0.9619(8) 0.112(4) Uani 1 1 d .
H1O1 H 0.3153 0.6799 0.9994 0.050 Uiso 1 1 d .
H2O1 H 0.2592 0.5850 0.9682 0.050 Uiso 1 1 d .
O2 O 0.657(3) 0.6623(13) -0.1658(12) 0.075(5) Uani 0.5 1 d P
H1O2 H 0.6166 0.7045 -0.2111 0.050 Uiso 0.5 1 d P
H2O2 H 0.5621 0.6414 -0.1407 0.050 Uiso 0.5 1 d P

loop_
_atom_site_aniso_label
_atom_site_aniso_U_11
_atom_site_aniso_U_22
_atom_site_aniso_U_33
_atom_site_aniso_U_23
_atom_site_aniso_U_13
_atom_site_aniso_U_12
Bi1 0.03088(15) 0.02477(16) 0.02474(14) 0.00083(12) 0.00326(10) 0.00041(12)
I1 0.0579(4) 0.0582(5) 0.0444(4) -0.0176(3) -0.0108(3) -0.0080(3)
I2 0.0413(3) 0.0384(3) 0.0332(3) -0.0140(3) 0.0000(2) 0.0111(3)
I3 0.0376(3) 0.0309(3) 0.0477(3) 0.0124(3) 0.0126(2) 0.0073(2)
I4 0.0617(4) 0.0343(3) 0.0466(4) 0.0132(3) 0.0127(3) -0.0074(3)
C1 0.086(8) 0.065(8) 0.043(6) -0.010(6) 0.005(6) 0.021(7)
C2 0.076(18) 0.12(3) 0.12(3) -0.01(2) -0.045(18) 0.037(19)
C3 0.093(9) 0.041(6) 0.050(6) -0.010(5) 0.005(6) 0.006(6)
N1 0.12(2) 0.059(14) 0.046(11) 0.001(11) -0.007(12) 0.028(14)
N2 0.052(10) 0.033(10) 0.067(12) -0.008(9) -0.004(9) -0.010(8)
O1 0.127(8) 0.113(9) 0.098(8) -0.027(7) 0.019(7) -0.075(8)
O2 0.120(15) 0.049(10) 0.051(9) 0.006(9) -0.013(9) -0.007(11)

loop_
_atom_type_symbol
_atom_type_description
_atom_type_scat_dispersion_real
_atom_type_scat_dispersion_imag
_atom_type_scat_source
C C 0.0033 0.0016 'International Tables Vol C Tables 4.2.6.8 and 6.1.1.4'
N N 0.0061 0.0033 'International Tables Vol C Tables 4.2.6.8 and 6.1.1.4'
O O 0.0106 0.0060 'International Tables Vol C Tables 4.2.6.8 and 6.1.1.4'
I I -0.4742 1.8119 'International Tables Vol C Tables 4.2.6.8 and 6.1.1.4'
Bi Bi -4.1077 10.2566 'International Tables Vol C Tables 4.2.6.8 and 6.1.1.4'
H H 0.0000 0.0000 'International Tables Vol C Tables 4.2.6.8 and 6.1.1.4'

loop_
_exptl_crystal_face_index_h
_exptl_crystal_face_index_k
_exptl_crystal_face_index_l
_exptl_crystal_face_perp_dist
-11 -1 0 0.2034
0 13 -14 0.0762
0 -13 14 0.0932
1 -13 -13 0.1010
11 0 -1 0.2023
0 -18 -1 0.1007
0 1 19 0.0819
0 10 16 0.0611
0 17 8 0.0649
-11 1 1 0.1963
2 16 -9 0.1047
1 3 -19 0.1122
0 -3 -19 0.1148

loop_
_geom_angle_atom_site_label_1
_geom_angle_atom_site_label_2
_geom_angle_atom_site_label_3
_geom_angle
_geom_angle_site_symmetry_1
_geom_angle_site_symmetry_3
I4 Bi1 I1 94.62(2) . .
I4 Bi1 I2 94.46(2) . .
I1 Bi1 I2 88.26(2) . .
I4 Bi1 I3 88.644(19) . .
I1 Bi1 I3 94.92(2) . .
I2 Bi1 I3 175.368(18) . .
I4 Bi1 I2 89.36(2) . 3_575
I1 Bi1 I2 174.05(2) . 3_575
I2 Bi1 I2 87.010(16) . 3_575
I3 Bi1 I2 89.590(17) . 3_575
I4 Bi1 I3 172.76(2) . 3_675
I1 Bi1 I3 91.91(2) . 3_675
I2 Bi1 I3 88.862(17) . 3_675
I3 Bi1 I3 87.674(16) . 3_675
I2 Bi1 I3 84.380(17) 3_575 3_675
Bi1 I2 Bi1 92.989(16) . 3_575
Bi1 I3 Bi1 92.326(16) . 3_675
N1 C1 N2 46.7(11) . .
N1 C1 C3 114.0(12) . .
N2 C1 C3 112.0(12) . .
O2 C2 N1 170(4) . .
O2 C2 N2 144(4) . .
N1 C2 N2 40.0(12) . .
N1 C3 C1 113.3(12) 3_765 .
N1 C3 N2 44.1(10) 3_765 3_765
C1 C3 N2 111.0(11) . 3_765
N2 N1 C1 67.5(16) . .
N2 N1 C3 70.1(17) . 3_765
C1 N1 C3 115.9(17) . 3_765
N2 N1 C2 73(2) . .
C1 N1 C2 108(2) . .
C3 N1 C2 103(2) 3_765 .
N1 N2 C1 65.8(15) . .
N1 N2 C3 65.8(15) . 3_765
C1 N2 C3 111.9(13) . 3_765
N1 N2 C2 66.9(18) . .
C1 N2 C2 103.5(17) . .
C3 N2 C2 98.2(17) 3_765 .

loop_
_geom_bond_atom_site_label_1
_geom_bond_atom_site_label_2
_geom_bond_distance
_geom_bond_site_symmetry_2
Bi1 I4 2.9044(7) .
Bi1 I1 2.9386(7) .
Bi1 I2 3.0610(6) .
Bi1 I3 3.1066(6) .
Bi1 I2 3.2369(6) 3_575
Bi1 I3 3.2886(6) 3_675
I2 Bi1 3.2370(6) 3_575
I3 Bi1 3.2887(6) 3_675
C1 N1 1.43(2) .
C1 N2 1.44(2) .
C1 C3 1.523(17) .
C2 O2 1.05(3) .
C2 N1 1.63(3) .
C2 N2 1.69(4) .
C3 N1 1.49(2) 3_765
C3 N2 1.54(2) 3_765
N1 N2 1.14(3) .
N1 C3 1.49(2) 3_765
N2 C3 1.54(2) 3_765

loop_
_exptl_oxdiff_crystal_face_indexfrac_h
_exptl_oxdiff_crystal_face_indexfrac_k
_exptl_oxdiff_crystal_face_indexfrac_l
_exptl_oxdiff_crystal_face_x
_exptl_oxdiff_crystal_face_y
_exptl_oxdiff_crystal_face_z
-10.7074 -1.2211 0.2903 0.0031 0.0189 0.9998
-0.2316 12.7508 -13.8805 -0.0249 -0.9975 0.0657
-0.1332 -12.8053 13.9045 0.0250 0.9992 -0.0317
0.5172 -13.3687 -13.3812 0.9975 -0.0249 0.0661
10.7703 -0.1578 -1.2348 0.0847 -0.0047 -0.9964
-0.0070 -18.0338 -0.9967 0.7508 0.6183 0.0569
0.0229 1.0179 18.9460 -0.6986 0.6899 -0.1139
0.0222 10.0318 15.9543 -0.9526 0.2470 -0.1219
0.0150 17.0379 7.9769 -0.9537 -0.3142 -0.0949
-10.9926 0.9791 1.0265 -0.1108 -0.0340 1.0160
1.9935 16.0259 -8.9801 -0.3179 -0.9211 -0.1790
0.9779 2.9916 -18.9487 0.5427 -0.8325 0.0094
-0.0235 -3.0216 -18.9459 0.7781 -0.6169 0.1196
